data_2014934
loop_
_publ_author_name
'Ersanl\?i, Cem C\"uneyt'
'Odaba\;so\<glu, Mustafa'
'Sar\?i, U\<gur'
'Erd\"onmez, Ahmet'

_publ_section_title
;
 <i>N</i>-Cinnamoylsaccharin
;
_journal_issue 4
_journal_name_full 'Acta Crystallographica Section C'
_journal_page_first o243
_journal_page_last o245
_journal_paper_doi 10.1107/S0108270105005160
_journal_volume 61
_journal_year 2005
_chemical_formula_iupac 'C16 H11 N O4 S'
_chemical_formula_moiety 'C16 H11 N O4 S'
_chemical_formula_sum 'C16 H11 N O4 S'
_chemical_formula_weight 313.32
_chemical_name_common N-Cinnamoylsaccharin
_chemical_name_systematic
;
2-cinnamoyl-1,2-benzisothiazol-3(2H)-one 1,1-dioxide
;
_space_group_IT_number 15
_symmetry_cell_setting monoclinic
_symmetry_space_group_name_Hall '-C 2yc'
_symmetry_space_group_name_H-M 'C 1 2/c 1'
_atom_sites_solution_hydrogens geom
_atom_sites_solution_primary direct
_atom_sites_solution_secondary difmap
_audit_creation_method SHELXL97
_cell_angle_alpha 90.00
_cell_angle_beta 101.365(5)
_cell_angle_gamma 90.00
_cell_formula_units_Z 8
_cell_length_a 13.714(3)
_cell_length_b 10.456(4)
_cell_length_c 20.781(3)
_cell_measurement_reflns_used 3237
_cell_measurement_temperature 293(2)
_cell_measurement_theta_max 30.0
_cell_measurement_theta_min 2.5
_cell_volume 2921.4(14)
_computing_cell_refinement 'MSC/AFC Diffractometer Control Software'
_computing_data_collection
;
MSC/AFC Diffractometer Control Software (Molecular Structure Corporation,
1994)
;
_computing_data_reduction 'TEXSAN for Windows (Molecular Structure Corporation, 1997)'
_computing_molecular_graphics 'ORTEP-3 for Windows (Farrugia, 1997) and PLATON (Spek, 2000)'
_computing_publication_material 'WinGX (Farrugia, 1999)'
_computing_structure_refinement 'SHELXL97 (Sheldrick, 1997)'
_computing_structure_solution 'SHELXS97 (Sheldrick, 1990)'
_diffrn_ambient_temperature 293(2)
_diffrn_measured_fraction_theta_full 0.96
_diffrn_measured_fraction_theta_max 0.69
_diffrn_measurement_device_type 'Rigaku AFC-7S'
_diffrn_measurement_method '\w/2\q '
_diffrn_radiation_monochromator graphite
_diffrn_radiation_source 'fine-focus sealed tube'
_diffrn_radiation_type MoK\a
_diffrn_radiation_wavelength 0.71069
_diffrn_reflns_av_R_equivalents 0.063
_diffrn_reflns_av_sigmaI/netI 0.021
_diffrn_reflns_limit_h_max 19
_diffrn_reflns_limit_h_min -19
_diffrn_reflns_limit_k_max 14
_diffrn_reflns_limit_k_min -14
_diffrn_reflns_limit_l_max 29
_diffrn_reflns_limit_l_min -29
_diffrn_reflns_number 3054
_diffrn_reflns_theta_full 25.0
_diffrn_reflns_theta_max 30.0
_diffrn_reflns_theta_min 2.5
_diffrn_standards_decay_% -0.16
_diffrn_standards_interval_count 150
_diffrn_standards_number 3
_exptl_absorpt_coefficient_mu 0.239
_exptl_absorpt_correction_T_max 0.866
_exptl_absorpt_correction_T_min 0.818
_exptl_absorpt_correction_type sphere
_exptl_absorpt_process_details '(Dwiggins, 1975)'
_exptl_crystal_colour colourless
_exptl_crystal_density_diffrn 1.425
_exptl_crystal_density_meas ?
_exptl_crystal_density_method 'not measured'
_exptl_crystal_description prism
_exptl_crystal_F_000 1296
_exptl_crystal_size_max 0.75
_exptl_crystal_size_mid 0.65
_exptl_crystal_size_min 0.50
_refine_diff_density_max 0.42
_refine_diff_density_min -0.41
_refine_ls_extinction_coef 0.0034(7)
_refine_ls_extinction_expression Fc^*^=kFc[1+0.001xFc^2^\l^3^/sin(2\q)]^-1/4^
_refine_ls_extinction_method 'SHELXL97 (Sheldrick, 1997)'
_refine_ls_goodness_of_fit_ref 1.02
_refine_ls_hydrogen_treatment refall
_refine_ls_matrix_type full
_refine_ls_number_parameters 244
_refine_ls_number_reflns 2939
_refine_ls_number_restraints 0
_refine_ls_restrained_S_all 1.02
_refine_ls_R_factor_all 0.058
_refine_ls_R_factor_gt 0.045
_refine_ls_shift/su_max 0.000
_refine_ls_shift/su_mean 0.000
_refine_ls_structure_factor_coef Fsqd
_refine_ls_weighting_details 'calc w = 1/[\s^2^(Fo^2^)+(0.088P)^2^+1.695P] where P=(Fo^2^+2Fc^2^)/3'
_refine_ls_weighting_scheme calc
_refine_ls_wR_factor_gt 0.127
_refine_ls_wR_factor_ref 0.138
_reflns_number_gt 2325
_reflns_number_total 2939
_reflns_threshold_expression I>2\s(I)
_cod_data_source_file sx1166.cif
_cod_data_source_block I
_cod_depositor_comments
;
The following automatic conversions were performed:

'_exptl_crystal_density_meas' value 'not measured' was changed to '?'
- the value is perceived as not measured.

Automatic conversion script
Id: cif_fix_values 3008 2015-01-20 13:52:24Z robertas 
;
_cod_original_sg_symbol_H-M 'C 2/c'
_cod_database_code 2014934
_cod_database_fobs_code 2014934

loop_
_symmetry_equiv_pos_as_xyz
'x, y, z'
'-x, y, -z+1/2'
'x+1/2, y+1/2, z'
'-x+1/2, y+1/2, -z+1/2'
'-x, -y, -z'
'x, -y, z-1/2'
'-x+1/2, -y+1/2, -z'
'x+1/2, -y+1/2, z-1/2'

loop_
_atom_site_label
_atom_site_fract_x
_atom_site_fract_y
_atom_site_fract_z
_atom_site_U_iso_or_equiv
_atom_site_adp_type
_atom_site_calc_flag
_atom_site_refinement_flags
_atom_site_occupancy
_atom_site_disorder_assembly
_atom_site_disorder_group
_atom_site_type_symbol
C1 0.26617(19) 0.3923(2) 0.30413(12) 0.0546(6) Uani d . 1 . . C
C2 0.2226(2) 0.4370(3) 0.24296(13) 0.0658(7) Uani d . 1 . . C
C3 0.2689(2) 0.5320(3) 0.21345(13) 0.0682(7) Uani d . 1 . . C
C4 0.3572(2) 0.5819(3) 0.24543(14) 0.0693(7) Uani d . 1 . . C
C5 0.4015(2) 0.5378(3) 0.30733(13) 0.0603(6) Uani d . 1 . . C
C6 0.35743(16) 0.4406(2) 0.33671(10) 0.0466(5) Uani d . 1 . . C
C7 0.40657(17) 0.3943(2) 0.40144(11) 0.0507(5) Uani d . 1 . . C
C8 0.38053(17) 0.2928(2) 0.43204(11) 0.0484(5) Uani d . 1 . . C
C9 0.43674(15) 0.2573(2) 0.49674(10) 0.0475(5) Uani d . 1 . . C
C10 0.31568(14) 0.0741(2) 0.50998(10) 0.0431(5) Uani d . 1 . . C
C11 0.32167(14) -0.0350(2) 0.55608(10) 0.0445(5) Uani d . 1 . . C
C12 0.40780(15) -0.0377(2) 0.60323(10) 0.0449(5) Uani d . 1 . . C
C13 0.4284(2) -0.1325(3) 0.65031(13) 0.0609(6) Uani d . 1 . . C
C14 0.3570(3) -0.2261(3) 0.64872(16) 0.0751(8) Uani d . 1 . . C
C15 0.2690(2) -0.2235(3) 0.60270(16) 0.0721(8) Uani d . 1 . . C
C16 0.25029(19) -0.1287(3) 0.55589(13) 0.0577(6) Uani d . 1 . . C
N1 0.40356(12) 0.14856(17) 0.52802(8) 0.0431(4) Uani d . 1 . . N
O1 0.51134(13) 0.30976(18) 0.52541(9) 0.0681(5) Uani d . 1 . . O
O2 0.57451(11) 0.05719(17) 0.58034(8) 0.0556(4) Uani d . 1 . . O
O3 0.48326(13) 0.17949(16) 0.65004(7) 0.0591(4) Uani d . 1 . . O
O4 0.24855(11) 0.09728(17) 0.46506(8) 0.0560(4) Uani d . 1 . . O
S1 0.48233(3) 0.09468(5) 0.59656(2) 0.0420(2) Uani d . 1 . . S
H1 0.2345(18) 0.328(3) 0.3242(12) 0.056(7) Uiso d . 1 . . H
H2 0.161(2) 0.402(3) 0.2207(14) 0.079(9) Uiso d . 1 . . H
H3 0.231(2) 0.561(3) 0.1697(16) 0.082(9) Uiso d . 1 . . H
H4 0.391(2) 0.643(3) 0.2260(15) 0.085(9) Uiso d . 1 . . H
H5 0.464(2) 0.578(3) 0.3293(13) 0.065(8) Uiso d . 1 . . H
H7 0.466(2) 0.436(3) 0.4227(13) 0.065(7) Uiso d . 1 . . H
H8 0.324(2) 0.249(3) 0.4144(13) 0.070(8) Uiso d . 1 . . H
H13 0.491(2) -0.135(3) 0.6826(14) 0.072(8) Uiso d . 1 . . H
H14 0.368(2) -0.292(3) 0.6779(14) 0.080(9) Uiso d . 1 . . H
H15 0.223(2) -0.289(3) 0.6015(13) 0.073(8) Uiso d . 1 . . H
H16 0.1909(19) -0.123(2) 0.5242(12) 0.049(6) Uiso d . 1 . . H

loop_
_atom_site_aniso_label
_atom_site_aniso_U_11
_atom_site_aniso_U_22
_atom_site_aniso_U_33
_atom_site_aniso_U_12
_atom_site_aniso_U_13
_atom_site_aniso_U_23
C1 0.0600(13) 0.0547(13) 0.0469(13) -0.0076(11) 0.0049(10) 0.0005(11)
C2 0.0740(17) 0.0631(16) 0.0536(15) 0.0006(13) -0.0038(13) -0.0013(12)
C3 0.0870(19) 0.0669(16) 0.0496(14) 0.0176(15) 0.0103(13) 0.0097(12)
C4 0.0805(19) 0.0644(16) 0.0679(17) 0.0078(14) 0.0266(15) 0.0212(14)
C5 0.0589(14) 0.0587(15) 0.0642(15) -0.0034(11) 0.0143(11) 0.0101(12)
C6 0.0515(11) 0.0457(11) 0.0435(11) 0.0003(9) 0.0113(9) -0.0013(9)
C7 0.0481(11) 0.0551(13) 0.0471(12) -0.0072(10) 0.0053(9) -0.0017(10)
C8 0.0483(11) 0.0541(13) 0.0411(11) -0.0070(10) 0.0045(9) -0.0029(9)
C9 0.0436(10) 0.0521(12) 0.0456(12) -0.0066(9) 0.0064(9) 0.0014(10)
C10 0.0341(9) 0.0535(12) 0.0429(11) -0.0055(8) 0.0102(8) -0.0094(9)
C11 0.0395(9) 0.0515(12) 0.0454(11) -0.0074(9) 0.0155(8) -0.0094(9)
C12 0.0438(10) 0.0503(12) 0.0429(11) -0.0079(9) 0.0142(8) -0.0046(9)
C13 0.0635(15) 0.0624(15) 0.0568(15) -0.0069(11) 0.0116(12) 0.0089(12)
C14 0.087(2) 0.0637(17) 0.079(2) -0.0139(14) 0.0254(16) 0.0179(15)
C15 0.0765(18) 0.0637(17) 0.0817(19) -0.0268(14) 0.0290(15) -0.0020(14)
C16 0.0480(12) 0.0640(15) 0.0638(15) -0.0176(10) 0.0173(11) -0.0128(12)
N1 0.0369(8) 0.0496(10) 0.0406(9) -0.0075(7) 0.0025(6) -0.0012(7)
O1 0.0573(10) 0.0748(12) 0.0632(10) -0.0269(9) -0.0097(8) 0.0155(9)
O2 0.0372(7) 0.0701(10) 0.0593(9) -0.0014(7) 0.0092(6) 0.0043(8)
O3 0.0679(10) 0.0627(10) 0.0446(9) -0.0119(8) 0.0056(7) -0.0133(7)
O4 0.0361(7) 0.0768(11) 0.0512(9) -0.0074(7) -0.0006(6) -0.0020(8)
S1 0.0370(3) 0.0496(3) 0.0380(3) -0.00695(19) 0.00377(19) -0.0023(2)

loop_
_atom_type_symbol
_atom_type_description
_atom_type_scat_dispersion_real
_atom_type_scat_dispersion_imag
_atom_type_scat_source
C C 0.0033 0.0016 'International Tables Vol C Tables 4.2.6.8 and 6.1.1.4'
H H 0.0000 0.0000 'International Tables Vol C Tables 4.2.6.8 and 6.1.1.4'
N N 0.0061 0.0033 'International Tables Vol C Tables 4.2.6.8 and 6.1.1.4'
O O 0.0106 0.0060 'International Tables Vol C Tables 4.2.6.8 and 6.1.1.4'
S S 0.1246 0.1234 'International Tables Vol C Tables 4.2.6.8 and 6.1.1.4'

loop_
_geom_angle_atom_site_label_1
_geom_angle_atom_site_label_2
_geom_angle_atom_site_label_3
_geom_angle
_geom_angle_publ_flag
C2 C1 C6 120.6(2) ?
C2 C1 H1 119.9(15) ?
C6 C1 H1 119.5(15) ?
C1 C2 C3 120.0(3) ?
C1 C2 H2 120.1(18) ?
C3 C2 H2 119.9(18) ?
C4 C3 C2 119.9(3) ?
C4 C3 H3 125.3(19) ?
C2 C3 H3 114.8(19) ?
C3 C4 C5 120.5(3) ?
C3 C4 H4 121(2) ?
C5 C4 H4 118(2) ?
C6 C5 C4 120.2(3) ?
C6 C5 H5 121.6(16) ?
C4 C5 H5 118.2(16) ?
C5 C6 C1 118.7(2) ?
C5 C6 C7 119.1(2) ?
C1 C6 C7 122.2(2) ?
C8 C7 C6 126.1(2) y
C8 C7 H7 115.8(16) ?
C6 C7 H7 117.9(16) ?
C7 C8 C9 120.2(2) y
C7 C8 H8 120.0(18) ?
C9 C8 H8 119.5(18) ?
O1 C9 N1 116.8(2) y
O1 C9 C8 125.5(2) y
N1 C9 C8 117.6(2) y
O4 C10 N1 125.1(2) y
O4 C10 C11 126.5(2) y
N1 C10 C11 108.4(2) y
C12 C11 C16 119.6(2) ?
C12 C11 C10 113.93(17) ?
C16 C11 C10 126.4(2) ?
C11 C12 C13 123.0(2) ?
C11 C12 S1 111.2(2) y
C13 C12 S1 125.8(2) y
C14 C13 C12 116.5(3) ?
C14 C13 H13 121.4(18) ?
C12 C13 H13 122.1(18) ?
C13 C14 C15 121.4(3) ?
C13 C14 H14 120(2) ?
C15 C14 H14 119(2) ?
C16 C15 C14 121.2(3) ?
C16 C15 H15 118.7(18) ?
C14 C15 H15 120.0(18) ?
C15 C16 C11 118.3(2) ?
C15 C16 H16 123.4(15) ?
C11 C16 H16 118.3(15) ?
C10 N1 C9 130.2(2) y
C10 N1 S1 113.80(10) y
C9 N1 S1 115.90(10) y
O3 S1 O2 119.00(10) y
O3 S1 N1 110.70(10) y
O2 S1 N1 109.79(9) y
O3 S1 C12 110.40(10) y
O2 S1 C12 111.20(10) y
N1 S1 C12 92.51(9) y

loop_
_geom_bond_atom_site_label_1
_geom_bond_atom_site_label_2
_geom_bond_site_symmetry_2
_geom_bond_distance
_geom_bond_publ_flag
C1 C2 . 1.376(4) ?
C1 C6 . 1.395(3) ?
C1 H1 . 0.94(3) ?
C2 C3 . 1.385(4) ?
C2 H2 . 0.95(3) ?
C3 C4 . 1.366(4) ?
C3 H3 . 1.00(3) ?
C4 C5 . 1.388(4) ?
C4 H4 . 0.92(3) ?
C5 C6 . 1.384(3) ?
C5 H5 . 0.98(3) ?
C6 C7 . 1.463(3) ?
C7 C8 . 1.322(3) ?
C7 H7 . 0.95(3) ?
C8 C9 . 1.460(3) ?
C8 H8 . 0.91(3) ?
C9 O1 . 1.209(3) y
C9 N1 . 1.428(3) y
C10 O4 . 1.200(2) y
C10 N1 . 1.422(2) y
C10 C11 . 1.482(3) ?
C11 C12 . 1.378(3) ?
C11 C16 . 1.384(3) ?
C12 C13 . 1.383(3) ?
C12 S1 . 1.742(2) y
C13 C14 . 1.381(4) ?
C13 H13 . 0.98(3) ?
C14 C15 . 1.385(5) ?
C14 H14 . 0.91(3) ?
C15 C16 . 1.377(4) ?
C15 H15 . 0.92(3) ?
C16 H16 . 0.94(2) ?
N1 S1 . 1.705(2) y
O2 S1 . 1.426(2) y
O3 S1 . 1.420(2) y

loop_
_geom_hbond_atom_site_label_D
_geom_hbond_atom_site_label_H
_geom_hbond_atom_site_label_A
_geom_hbond_site_symmetry_A
_geom_hbond_distance_DH
_geom_hbond_distance_HA
_geom_hbond_distance_DA
_geom_hbond_angle_DHA
C7 H7 O1 . 0.95(3) 2.49(3) 2.832(3) 101.4(18)
C8 H8 O4 . 0.91(3) 2.26(3) 2.901(3) 127(2)
C15 H15 O2 3_445 0.92(3) 2.57(3) 3.478(3) 169(2)
C16 H16 O1 3_445 0.94(2) 2.56(3) 3.277(3) 132.6(18)
C14 H14 CgA 6_556 0.91(3) 3.07(3) 3.916(4) 156(2)

loop_
_geom_torsion_atom_site_label_1
_geom_torsion_atom_site_label_2
_geom_torsion_atom_site_label_3
_geom_torsion_atom_site_label_4
_geom_torsion
_geom_torsion_publ_flag
C6 C1 C2 C3 -0.7(4) ?
C1 C2 C3 C4 -0.6(4) ?
C2 C3 C4 C5 0.2(4) ?
C3 C4 C5 C6 1.4(4) ?
C4 C5 C6 C1 -2.7(4) ?
C4 C5 C6 C7 178.8(2) ?
C2 C1 C6 C5 2.3(4) ?
C2 C1 C6 C7 -179.2(2) ?
C5 C6 C7 C8 -171.2(2) y
C1 C6 C7 C8 10.4(4) ?
C6 C7 C8 C9 179.9(2) y
C7 C8 C9 O1 -4.1(4) ?
C7 C8 C9 N1 178.5(2) y
O4 C10 C11 C12 -179.9(2) ?
N1 C10 C11 C12 -0.2(2) ?
O4 C10 C11 C16 -0.8(4) ?
N1 C10 C11 C16 178.9(2) ?
C16 C11 C12 C13 1.7(3) ?
C10 C11 C12 C13 -179.1(2) ?
C16 C11 C12 S1 -176.33(17) ?
C10 C11 C12 S1 2.8(2) ?
C11 C12 C13 C14 -0.8(4) ?
S1 C12 C13 C14 177.0(2) ?
C12 C13 C14 C15 -0.8(4) ?
C13 C14 C15 C16 1.3(5) ?
C14 C15 C16 C11 -0.4(4) ?
C12 C11 C16 C15 -1.1(4) ?
C10 C11 C16 C15 179.8(2) ?
O4 C10 N1 C9 -5.2(4) y
C11 C10 N1 C9 175.1(2) ?
O4 C10 N1 S1 177.03(17) ?
C11 C10 N1 S1 -2.7(2) ?
O1 C9 N1 C10 174.1(2) ?
C8 C9 N1 C10 -8.3(3) y
O1 C9 N1 S1 -8.2(3) y
C8 C9 N1 S1 169.44(16) ?
C10 N1 S1 O3 -109.24(16) ?
C9 N1 S1 O3 72.67(18) ?
C10 N1 S1 O2 117.33(15) ?
C9 N1 S1 O2 -60.75(18) ?
C10 N1 S1 C12 3.72(16) ?
C9 N1 S1 C12 -174.37(16) ?
C11 C12 S1 O3 109.52(16) ?
C13 C12 S1 O3 -68.5(2) ?
C11 C12 S1 O2 -116.08(16) ?
C13 C12 S1 O2 65.9(2) ?
C11 C12 S1 N1 -3.72(16) ?
C13 C12 S1 N1 178.3(2) ?

loop_
_cod_related_entry_id
_cod_related_entry_database
_cod_related_entry_code
1 ChemSpider 30654023
